data_7063456
loop_
_publ_author_name
'Schwitalla, Kevin'
'Clau\&sen, Marie'
'Schmidtmann, Marc'
'Beckhaus, R\"udiger'

_publ_section_title
;
 Syntheses and coordination chemistry of thiosemicarbazone-based titanium
 complexes
;
_journal_issue 42
_journal_name_full 'New Journal of Chemistry'
_journal_page_first 18066
_journal_page_last 18074
_journal_paper_doi 10.1039/D4NJ04061A
_journal_volume 48
_journal_year 2024
_chemical_formula_structural Ti(C15H19)(C24H28N3OS)
_chemical_formula_sum 'C39 H47 N3 O S Ti'
_chemical_formula_weight 653.75
_space_group_crystal_system monoclinic
_space_group_IT_number 14
_space_group_name_Hall '-P 2yn'
_space_group_name_H-M_alt 'P 1 21/n 1'
_atom_sites_solution_hydrogens difmap
_atom_sites_solution_primary direct
_atom_sites_solution_secondary difmap
_audit_creation_method SHELXL-2019/3
_audit_update_record
;
2024-08-15 deposited with the CCDC.	2024-09-27 downloaded from the CCDC.
;
_cell_angle_alpha 90
_cell_angle_beta 101.8642(12)
_cell_angle_gamma 90
_cell_formula_units_Z 4
_cell_length_a 12.0547(3)
_cell_length_b 11.8933(3)
_cell_length_c 22.4765(5)
_cell_measurement_reflns_used 9817
_cell_measurement_temperature 100(2)
_cell_measurement_theta_max 74.46
_cell_measurement_theta_min 4.02
_cell_volume 3153.62(13)
_computing_cell_refinement 'Bruker SAINT V8.40B'
_computing_data_collection 'Bruker APEX3'
_computing_data_reduction 'Bruker SAINT V8.40B'
_computing_structure_refinement 'SHELXL-2019/2 (Sheldrick, 2019)'
_computing_structure_solution 'SHELXS-2013/1 (Sheldrick, 2013)'
_diffrn_ambient_temperature 100(2)
_diffrn_measured_fraction_theta_full 0.998
_diffrn_measured_fraction_theta_max 0.994
_diffrn_measurement_device_type 'Bruker Photon III CPAD'
_diffrn_measurement_method '\f and \w scans'
_diffrn_radiation_type CuK\a
_diffrn_radiation_wavelength 1.54178
_diffrn_reflns_av_R_equivalents 0.0440
_diffrn_reflns_av_unetI/netI 0.0237
_diffrn_reflns_Laue_measured_fraction_full 0.998
_diffrn_reflns_Laue_measured_fraction_max 0.994
_diffrn_reflns_limit_h_max 12
_diffrn_reflns_limit_h_min -15
_diffrn_reflns_limit_k_max 14
_diffrn_reflns_limit_k_min -14
_diffrn_reflns_limit_l_max 27
_diffrn_reflns_limit_l_min -28
_diffrn_reflns_number 54536
_diffrn_reflns_point_group_measured_fraction_full 0.998
_diffrn_reflns_point_group_measured_fraction_max 0.994
_diffrn_reflns_theta_full 67.679
_diffrn_reflns_theta_max 74.469
_diffrn_reflns_theta_min 3.871
_diffrn_source 'I\mS microfocus'
_exptl_absorpt_coefficient_mu 3.200
_exptl_absorpt_correction_T_max 1.0000
_exptl_absorpt_correction_T_min 0.9074
_exptl_absorpt_correction_type multi-scan
_exptl_absorpt_process_details 'SADABS-2016/2 (Sheldrick)'
_exptl_crystal_colour orange
_exptl_crystal_density_diffrn 1.377
_exptl_crystal_description block
_exptl_crystal_F_000 1392
_exptl_crystal_size_max 0.060
_exptl_crystal_size_mid 0.060
_exptl_crystal_size_min 0.030
_refine_diff_density_max 0.515
_refine_diff_density_min -0.260
_refine_diff_density_rms 0.049
_refine_ls_extinction_method none
_refine_ls_goodness_of_fit_ref 1.037
_refine_ls_hydrogen_treatment mixed
_refine_ls_matrix_type full
_refine_ls_number_parameters 415
_refine_ls_number_reflns 6406
_refine_ls_number_restraints 0
_refine_ls_restrained_S_all 1.037
_refine_ls_R_factor_all 0.0355
_refine_ls_R_factor_gt 0.0315
_refine_ls_shift/su_max 0.001
_refine_ls_shift/su_mean 0.000
_refine_ls_structure_factor_coef Fsqd
_refine_ls_weighting_details 'w=1/[\s^2^(Fo^2^)+(0.0450P)^2^+1.5500P] where P=(Fo^2^+2Fc^2^)/3'
_refine_ls_weighting_scheme calc
_refine_ls_wR_factor_gt 0.0818
_refine_ls_wR_factor_ref 0.0847
_reflns_Friedel_coverage 0.000
_reflns_number_gt 5846
_reflns_number_total 6406
_reflns_threshold_expression 'I > 2\s(I)'
_cod_data_source_file d4nj04061a2.cif
_cod_data_source_block Ti1d
_cod_depositor_comments 'Adding full bibliography for 7063456--7063460.cif.'
_cod_original_sg_symbol_H-M 'P 21/n'
_cod_database_code 7063456
_shelx_shelxl_version_number 2019/3
_shelx_space_group_comment
;
The symmetry employed for this shelxl refinement is uniquely defined
by the following loop, which should always be used as a source of
symmetry information in preference to the above space-group names.
They are only intended as comments.
;
_shelx_estimated_absorpt_t_min 0.831
_shelx_estimated_absorpt_t_max 0.910

loop_
_space_group_symop_operation_xyz
'x, y, z'
'-x+1/2, y+1/2, -z+1/2'
'-x, -y, -z'
'x-1/2, -y-1/2, z-1/2'

loop_
_atom_site_label
_atom_site_type_symbol
_atom_site_fract_x
_atom_site_fract_y
_atom_site_fract_z
_atom_site_U_iso_or_equiv
_atom_site_adp_type
_atom_site_occupancy
_atom_site_site_symmetry_order
_atom_site_calc_flag
_atom_site_refinement_flags_posn
_atom_site_refinement_flags_adp
_atom_site_refinement_flags_occupancy
_atom_site_disorder_assembly
_atom_site_disorder_group
Ti1 Ti 0.43312(2) 0.27064(2) 0.20105(2) 0.01346(8) Uani 1 1 d . . . . .
S1 S 0.16057(3) 0.61272(3) 0.09507(2) 0.02391(10) Uani 1 1 d . . . . .
O1 O 0.54884(8) 0.32759(9) 0.16220(4) 0.0164(2) Uani 1 1 d . . . . .
N1 N 0.31649(10) 0.31827(10) 0.12586(5) 0.0158(2) Uani 1 1 d . . . . .
N2 N 0.29106(10) 0.43310(11) 0.11498(6) 0.0178(3) Uani 1 1 d . . . . .
H2 H 0.3443(18) 0.4817(19) 0.1168(10) 0.031(5) Uiso 1 1 d . . . . .
N3 N 0.10265(11) 0.39547(13) 0.09645(7) 0.0260(3) Uani 1 1 d . . . . .
H3 H 0.1264(18) 0.3259(19) 0.1056(9) 0.031(5) Uiso 1 1 d . . . . .
C1 C 0.46961(12) 0.45613(12) 0.24821(6) 0.0162(3) Uani 1 1 d . . . . .
C2 C 0.54145(13) 0.37691(12) 0.28441(6) 0.0183(3) Uani 1 1 d . . . . .
H2A H 0.621880 0.376237 0.291279 0.022 Uiso 1 1 calc R U . . .
C3 C 0.47404(14) 0.29925(13) 0.30858(6) 0.0214(3) Uani 1 1 d . . . . .
H3A H 0.501191 0.238809 0.335251 0.026 Uiso 1 1 calc R U . . .
C4 C 0.35961(14) 0.32696(13) 0.28629(7) 0.0217(3) Uani 1 1 d . . . . .
H4 H 0.295805 0.288001 0.294737 0.026 Uiso 1 1 calc R U . . .
C5 C 0.35657(12) 0.42306(13) 0.24908(7) 0.0187(3) Uani 1 1 d . . . . .
H5 H 0.289892 0.459658 0.228068 0.022 Uiso 1 1 calc R U . . .
C6 C 0.50446(11) 0.55682(12) 0.21560(6) 0.0155(3) Uani 1 1 d . . . . .
H6 H 0.482573 0.541370 0.170990 0.019 Uiso 1 1 calc R U . . .
C7 C 0.44005(12) 0.66368(12) 0.22844(6) 0.0177(3) Uani 1 1 d . . . . .
H7 H 0.356791 0.647929 0.219832 0.021 Uiso 1 1 calc R U . . .
C8 C 0.46444(13) 0.75988(13) 0.18750(7) 0.0209(3) Uani 1 1 d . . . . .
H8A H 0.423019 0.828277 0.195483 0.025 Uiso 1 1 calc R U . . .
H8B H 0.438035 0.738899 0.144277 0.025 Uiso 1 1 calc R U . . .
C9 C 0.59233(13) 0.78386(13) 0.20025(7) 0.0212(3) Uani 1 1 d . . . . .
H9 H 0.608487 0.845713 0.173111 0.025 Uiso 1 1 calc R U . . .
C10 C 0.65627(13) 0.67698(13) 0.18856(7) 0.0208(3) Uani 1 1 d . . . . .
H10A H 0.738654 0.692592 0.196149 0.025 Uiso 1 1 calc R U . . .
H10B H 0.631474 0.653782 0.145574 0.025 Uiso 1 1 calc R U . . .
C11 C 0.63297(12) 0.58144(13) 0.23053(6) 0.0166(3) Uani 1 1 d . . . . .
H11 H 0.675674 0.512563 0.223043 0.020 Uiso 1 1 calc R U . . .
C12 C 0.47901(13) 0.69822(13) 0.29532(7) 0.0196(3) Uani 1 1 d . . . . .
H12A H 0.463410 0.636572 0.322039 0.023 Uiso 1 1 calc R U . . .
H12B H 0.436493 0.765562 0.303757 0.023 Uiso 1 1 calc R U . . .
C13 C 0.63113(14) 0.81908(13) 0.26691(7) 0.0227(3) Uani 1 1 d . . . . .
H13A H 0.590423 0.888050 0.274745 0.027 Uiso 1 1 calc R U . . .
H13B H 0.713341 0.835749 0.275506 0.027 Uiso 1 1 calc R U . . .
C14 C 0.67200(12) 0.61901(13) 0.29703(6) 0.0186(3) Uani 1 1 d . . . . .
H14A H 0.658407 0.557889 0.324563 0.022 Uiso 1 1 calc R U . . .
H14B H 0.754286 0.635311 0.305457 0.022 Uiso 1 1 calc R U . . .
C15 C 0.60684(13) 0.72413(13) 0.30863(7) 0.0195(3) Uani 1 1 d . . . . .
H15 H 0.631768 0.747653 0.352043 0.023 Uiso 1 1 calc R U . . .
C16 C 0.38118(12) 0.10994(12) 0.13963(6) 0.0147(3) Uani 1 1 d . . . . .
C17 C 0.32814(12) 0.10219(12) 0.19071(6) 0.0168(3) Uani 1 1 d . . . . .
H17 H 0.248863 0.105377 0.189182 0.020 Uiso 1 1 calc R U . . .
C18 C 0.41222(13) 0.08909(12) 0.24351(7) 0.0187(3) Uani 1 1 d . . . . .
H18 H 0.400056 0.079647 0.283649 0.022 Uiso 1 1 calc R U . . .
C19 C 0.51879(12) 0.09251(12) 0.22606(7) 0.0183(3) Uani 1 1 d . . . . .
H19 H 0.590922 0.089357 0.252729 0.022 Uiso 1 1 calc R U . . .
C20 C 0.49875(12) 0.10142(12) 0.16200(7) 0.0168(3) Uani 1 1 d . . . . .
H20 H 0.555217 0.101630 0.138094 0.020 Uiso 1 1 calc R U . . .
C21 C 0.32355(11) 0.13625(12) 0.07458(6) 0.0148(3) Uani 1 1 d . . . . .
C22 C 0.37644(12) 0.06456(12) 0.02955(6) 0.0171(3) Uani 1 1 d . . . . .
H22 H 0.458679 0.083570 0.034733 0.021 Uiso 1 1 calc R U . . .
C23 C 0.31685(13) 0.08598(13) -0.03694(6) 0.0205(3) Uani 1 1 d . . . . .
H23A H 0.324263 0.166290 -0.047042 0.025 Uiso 1 1 calc R U . . .
H23B H 0.353411 0.040489 -0.064409 0.025 Uiso 1 1 calc R U . . .
C24 C 0.19108(13) 0.05468(14) -0.04631(7) 0.0234(3) Uani 1 1 d . . . . .
H24 H 0.152736 0.070343 -0.089345 0.028 Uiso 1 1 calc R U . . .
C25 C 0.13649(12) 0.12620(14) -0.00313(7) 0.0216(3) Uani 1 1 d . . . . .
H25A H 0.054960 0.107479 -0.008832 0.026 Uiso 1 1 calc R U . . .
H25B H 0.143078 0.206898 -0.012648 0.026 Uiso 1 1 calc R U . . .
C26 C 0.19578(12) 0.10363(13) 0.06332(6) 0.0178(3) Uani 1 1 d . . . . .
H26 H 0.157868 0.148825 0.090949 0.021 Uiso 1 1 calc R U . . .
C27 C 0.36426(13) -0.06136(13) 0.04300(7) 0.0205(3) Uani 1 1 d . . . . .
H27A H 0.401202 -0.106755 0.015655 0.025 Uiso 1 1 calc R U . . .
H27B H 0.402605 -0.077664 0.085445 0.025 Uiso 1 1 calc R U . . .
C28 C 0.18062(14) -0.07065(14) -0.03259(7) 0.0249(3) Uani 1 1 d . . . . .
H28A H 0.216897 -0.116052 -0.060216 0.030 Uiso 1 1 calc R U . . .
H28B H 0.099641 -0.092070 -0.039274 0.030 Uiso 1 1 calc R U . . .
C29 C 0.18263(12) -0.02246(13) 0.07624(7) 0.0202(3) Uani 1 1 d . . . . .
H29A H 0.218476 -0.039071 0.119038 0.024 Uiso 1 1 calc R U . . .
H29B H 0.101158 -0.041677 0.070118 0.024 Uiso 1 1 calc R U . . .
C30 C 0.23855(13) -0.09380(13) 0.03363(7) 0.0219(3) Uani 1 1 d . . . . .
H30 H 0.231596 -0.175369 0.043021 0.026 Uiso 1 1 calc R U . . .
C31 C 0.33897(12) 0.26687(12) 0.06871(6) 0.0156(3) Uani 1 1 d . . . . .
H31 H 0.278378 0.293719 0.034348 0.019 Uiso 1 1 calc R U . . .
C32 C 0.45280(12) 0.30711(12) 0.05638(6) 0.0156(3) Uani 1 1 d . . . . .
C33 C 0.54891(12) 0.33127(12) 0.10237(6) 0.0154(3) Uani 1 1 d . . . . .
C34 C 0.64925(12) 0.36897(13) 0.08625(7) 0.0196(3) Uani 1 1 d . . . . .
H34 H 0.713919 0.383634 0.117343 0.024 Uiso 1 1 calc R U . . .
C35 C 0.65598(13) 0.38519(13) 0.02621(7) 0.0222(3) Uani 1 1 d . . . . .
H35 H 0.725440 0.407402 0.016013 0.027 Uiso 1 1 calc R U . . .
C36 C 0.55989(14) 0.36860(14) -0.01905(7) 0.0224(3) Uani 1 1 d . . . . .
H36 H 0.562437 0.381971 -0.060420 0.027 Uiso 1 1 calc R U . . .
C37 C 0.46079(13) 0.33259(13) -0.00355(7) 0.0198(3) Uani 1 1 d . . . . .
H37 H 0.395032 0.324698 -0.034839 0.024 Uiso 1 1 calc R U . . .
C38 C 0.18415(12) 0.47252(13) 0.10207(6) 0.0185(3) Uani 1 1 d . . . . .
C39 C -0.01816(13) 0.41996(18) 0.08120(9) 0.0344(4) Uani 1 1 d . . . . .
H39A H -0.032780 0.477773 0.049489 0.052 Uiso 1 1 calc R U . . .
H39B H -0.043089 0.447167 0.117475 0.052 Uiso 1 1 calc R U . . .
H39C H -0.059958 0.351416 0.066380 0.052 Uiso 1 1 calc R U . . .

loop_
_atom_site_aniso_label
_atom_site_aniso_U_11
_atom_site_aniso_U_22
_atom_site_aniso_U_33
_atom_site_aniso_U_23
_atom_site_aniso_U_13
_atom_site_aniso_U_12
Ti1 0.01449(12) 0.01474(14) 0.01131(12) -0.00043(9) 0.00307(9) -0.00194(9)
S1 0.02796(19) 0.0220(2) 0.02257(19) 0.00265(14) 0.00709(15) 0.00726(14)
O1 0.0167(5) 0.0201(5) 0.0128(5) -0.0003(4) 0.0037(4) -0.0033(4)
N1 0.0164(5) 0.0164(6) 0.0149(6) -0.0003(4) 0.0034(5) 0.0014(4)
N2 0.0161(6) 0.0165(6) 0.0205(6) 0.0001(5) 0.0026(5) -0.0005(5)
N3 0.0169(6) 0.0265(8) 0.0345(8) 0.0065(6) 0.0049(5) 0.0018(5)
C1 0.0190(7) 0.0171(7) 0.0124(6) -0.0033(5) 0.0030(5) -0.0020(5)
C2 0.0228(7) 0.0179(7) 0.0127(6) -0.0022(5) 0.0003(5) -0.0029(6)
C3 0.0345(8) 0.0182(7) 0.0115(6) -0.0017(5) 0.0045(6) -0.0050(6)
C4 0.0298(8) 0.0221(8) 0.0162(7) -0.0050(6) 0.0115(6) -0.0068(6)
C5 0.0200(7) 0.0206(7) 0.0169(7) -0.0049(5) 0.0070(6) -0.0022(6)
C6 0.0162(6) 0.0171(7) 0.0124(6) -0.0005(5) 0.0011(5) -0.0006(5)
C7 0.0155(6) 0.0182(7) 0.0185(7) 0.0007(5) 0.0015(5) 0.0011(5)
C8 0.0224(7) 0.0181(7) 0.0201(7) 0.0035(6) -0.0003(6) 0.0022(6)
C9 0.0243(7) 0.0188(8) 0.0194(7) 0.0046(6) 0.0022(6) -0.0033(6)
C10 0.0206(7) 0.0234(8) 0.0188(7) 0.0028(6) 0.0048(6) -0.0034(6)
C11 0.0150(6) 0.0188(7) 0.0159(6) 0.0013(5) 0.0030(5) 0.0007(5)
C12 0.0223(7) 0.0180(7) 0.0194(7) -0.0017(6) 0.0064(6) 0.0003(6)
C13 0.0267(8) 0.0182(7) 0.0220(7) 0.0007(6) 0.0020(6) -0.0042(6)
C14 0.0167(6) 0.0207(7) 0.0164(7) 0.0024(5) -0.0009(5) -0.0022(5)
C15 0.0231(7) 0.0192(8) 0.0147(7) -0.0012(5) 0.0004(6) -0.0026(6)
C16 0.0167(6) 0.0132(7) 0.0141(6) -0.0015(5) 0.0031(5) -0.0021(5)
C17 0.0179(7) 0.0172(7) 0.0154(6) -0.0008(5) 0.0034(5) -0.0044(5)
C18 0.0251(7) 0.0157(7) 0.0150(6) 0.0006(5) 0.0032(6) -0.0049(6)
C19 0.0204(7) 0.0155(7) 0.0169(7) 0.0007(5) -0.0011(6) -0.0006(5)
C20 0.0168(7) 0.0157(7) 0.0178(7) -0.0010(5) 0.0033(5) 0.0001(5)
C21 0.0146(6) 0.0176(7) 0.0123(6) -0.0006(5) 0.0026(5) -0.0018(5)
C22 0.0186(6) 0.0184(7) 0.0154(6) -0.0011(5) 0.0060(5) -0.0014(5)
C23 0.0265(7) 0.0216(8) 0.0143(7) -0.0014(5) 0.0062(6) -0.0025(6)
C24 0.0269(8) 0.0278(8) 0.0139(7) -0.0032(6) 0.0002(6) -0.0048(6)
C25 0.0170(7) 0.0278(8) 0.0175(7) -0.0017(6) -0.0021(6) -0.0035(6)
C26 0.0145(6) 0.0233(8) 0.0156(7) -0.0029(5) 0.0034(5) -0.0027(5)
C27 0.0256(7) 0.0186(7) 0.0187(7) -0.0018(6) 0.0078(6) -0.0008(6)
C28 0.0298(8) 0.0276(9) 0.0172(7) -0.0059(6) 0.0044(6) -0.0090(7)
C29 0.0194(7) 0.0244(8) 0.0169(7) -0.0032(6) 0.0040(6) -0.0083(6)
C30 0.0276(8) 0.0204(8) 0.0182(7) -0.0028(6) 0.0059(6) -0.0065(6)
C31 0.0154(6) 0.0177(7) 0.0131(6) -0.0002(5) 0.0016(5) -0.0001(5)
C32 0.0178(6) 0.0138(7) 0.0160(6) 0.0004(5) 0.0050(5) 0.0005(5)
C33 0.0179(6) 0.0145(7) 0.0147(6) 0.0011(5) 0.0050(5) 0.0006(5)
C34 0.0172(7) 0.0221(8) 0.0196(7) 0.0022(6) 0.0037(6) -0.0008(6)
C35 0.0219(7) 0.0237(8) 0.0240(8) 0.0028(6) 0.0117(6) -0.0014(6)
C36 0.0309(8) 0.0223(8) 0.0160(7) 0.0008(6) 0.0093(6) -0.0029(6)
C37 0.0247(7) 0.0194(7) 0.0147(7) 0.0003(5) 0.0027(6) -0.0032(6)
C38 0.0200(7) 0.0227(8) 0.0135(6) 0.0005(5) 0.0051(5) 0.0028(6)
C39 0.0164(7) 0.0458(11) 0.0404(10) 0.0115(8) 0.0046(7) 0.0012(7)

loop_
_atom_type_symbol
_atom_type_description
_atom_type_scat_dispersion_real
_atom_type_scat_dispersion_imag
_atom_type_scat_source
C C 0.0181 0.0091 'International Tables Vol C Tables 4.2.6.8 and 6.1.1.4'
H H 0.0000 0.0000 'International Tables Vol C Tables 4.2.6.8 and 6.1.1.4'
N N 0.0311 0.0180 'International Tables Vol C Tables 4.2.6.8 and 6.1.1.4'
O O 0.0492 0.0322 'International Tables Vol C Tables 4.2.6.8 and 6.1.1.4'
S S 0.3331 0.5567 'International Tables Vol C Tables 4.2.6.8 and 6.1.1.4'
Ti Ti 0.2191 1.8069 'International Tables Vol C Tables 4.2.6.8 and 6.1.1.4'

loop_
_geom_angle_atom_site_label_1
_geom_angle_atom_site_label_2
_geom_angle_atom_site_label_3
_geom_angle
_geom_angle_site_symmetry_1
_geom_angle_site_symmetry_3
_geom_angle_publ_flag
O1 Ti1 N1 88.09(5) . . ?
O1 Ti1 C17 133.06(5) . . ?
N1 Ti1 C17 83.68(5) . . ?
O1 Ti1 C16 98.62(5) . . ?
N1 Ti1 C16 71.75(5) . . ?
C17 Ti1 C16 35.20(5) . . ?
O1 Ti1 C4 134.26(5) . . ?
N1 Ti1 C4 106.41(5) . . ?
C17 Ti1 C4 92.16(5) . . ?
C16 Ti1 C4 127.07(5) . . ?
O1 Ti1 C19 95.82(5) . . ?
N1 Ti1 C19 129.44(5) . . ?
C17 Ti1 C19 57.51(5) . . ?
C16 Ti1 C19 57.80(5) . . ?
C4 Ti1 C19 106.14(5) . . ?
O1 Ti1 C3 113.11(5) . . ?
N1 Ti1 C3 139.53(5) . . ?
C17 Ti1 C3 102.47(5) . . ?
C16 Ti1 C3 132.86(5) . . ?
C4 Ti1 C3 34.39(6) . . ?
C19 Ti1 C3 84.16(5) . . ?
O1 Ti1 C5 108.83(5) . . ?
N1 Ti1 C5 84.23(5) . . ?
C17 Ti1 C5 116.12(5) . . ?
C16 Ti1 C5 142.75(5) . . ?
C4 Ti1 C5 34.54(5) . . ?
C19 Ti1 C5 139.43(5) . . ?
C3 Ti1 C5 56.89(5) . . ?
O1 Ti1 C20 78.67(5) . . ?
N1 Ti1 C20 98.79(5) . . ?
C17 Ti1 C20 57.33(5) . . ?
C16 Ti1 C20 34.38(5) . . ?
C4 Ti1 C20 137.86(5) . . ?
C19 Ti1 C20 34.51(5) . . ?
C3 Ti1 C20 118.38(5) . . ?
C5 Ti1 C20 172.09(5) . . ?
O1 Ti1 C18 130.29(5) . . ?
N1 Ti1 C18 117.94(5) . . ?
C17 Ti1 C18 34.31(5) . . ?
C16 Ti1 C18 57.81(5) . . ?
C4 Ti1 C18 81.09(5) . . ?
C19 Ti1 C18 34.62(5) . . ?
C3 Ti1 C18 75.05(5) . . ?
C5 Ti1 C18 114.95(5) . . ?
C20 Ti1 C18 57.18(5) . . ?
O1 Ti1 C2 80.79(5) . . ?
N1 Ti1 C2 131.93(5) . . ?
C17 Ti1 C2 135.81(5) . . ?
C16 Ti1 C2 156.02(5) . . ?
C4 Ti1 C2 57.00(5) . . ?
C19 Ti1 C2 98.29(5) . . ?
C3 Ti1 C2 34.18(5) . . ?
C5 Ti1 C2 56.55(5) . . ?
C20 Ti1 C2 123.97(5) . . ?
C18 Ti1 C2 104.34(5) . . ?
O1 Ti1 C1 78.22(5) . . ?
N1 Ti1 C1 98.05(5) . . ?
C17 Ti1 C1 148.68(5) . . ?
C16 Ti1 C1 169.52(5) . . ?
C4 Ti1 C1 57.20(5) . . ?
C19 Ti1 C1 132.16(5) . . ?
C3 Ti1 C1 56.80(5) . . ?
C5 Ti1 C1 34.16(5) . . ?
C20 Ti1 C1 150.78(5) . . ?
C18 Ti1 C1 131.63(5) . . ?
C2 Ti1 C1 33.93(5) . . ?
C33 O1 Ti1 128.12(9) . . ?
N2 N1 C31 108.54(11) . . ?
N2 N1 Ti1 120.00(9) . . ?
C31 N1 Ti1 112.42(8) . . ?
C38 N2 N1 122.63(13) . . ?
C38 N2 H2 116.7(14) . . ?
N1 N2 H2 120.7(14) . . ?
C38 N3 C39 124.63(15) . . ?
C38 N3 H3 115.1(14) . . ?
C39 N3 H3 120.1(14) . . ?
C2 C1 C5 106.39(13) . . ?
C2 C1 C6 127.47(13) . . ?
C5 C1 C6 126.14(13) . . ?
C2 C1 Ti1 71.57(8) . . ?
C5 C1 Ti1 70.69(8) . . ?
C6 C1 Ti1 123.26(9) . . ?
C3 C2 C1 108.90(13) . . ?
C3 C2 Ti1 72.13(8) . . ?
C1 C2 Ti1 74.51(8) . . ?
C3 C2 H2A 125.5 . . ?
C1 C2 H2A 125.5 . . ?
Ti1 C2 H2A 119.6 . . ?
C4 C3 C2 108.04(14) . . ?
C4 C3 Ti1 71.92(8) . . ?
C2 C3 Ti1 73.69(8) . . ?
C4 C3 H3A 126.0 . . ?
C2 C3 H3A 126.0 . . ?
Ti1 C3 H3A 120.2 . . ?
C3 C4 C5 107.74(13) . . ?
C3 C4 Ti1 73.69(9) . . ?
C5 C4 Ti1 73.64(8) . . ?
C3 C4 H4 126.1 . . ?
C5 C4 H4 126.1 . . ?
Ti1 C4 H4 118.5 . . ?
C4 C5 C1 108.89(13) . . ?
C4 C5 Ti1 71.83(9) . . ?
C1 C5 Ti1 75.14(8) . . ?
C4 C5 H5 125.6 . . ?
C1 C5 H5 125.6 . . ?
Ti1 C5 H5 119.3 . . ?
C1 C6 C11 114.34(12) . . ?
C1 C6 C7 111.16(12) . . ?
C11 C6 C7 108.86(12) . . ?
C1 C6 H6 107.4 . . ?
C11 C6 H6 107.4 . . ?
C7 C6 H6 107.4 . . ?
C8 C7 C12 109.26(12) . . ?
C8 C7 C6 109.59(12) . . ?
C12 C7 C6 109.76(12) . . ?
C8 C7 H7 109.4 . . ?
C12 C7 H7 109.4 . . ?
C6 C7 H7 109.4 . . ?
C7 C8 C9 109.59(12) . . ?
C7 C8 H8A 109.8 . . ?
C9 C8 H8A 109.8 . . ?
C7 C8 H8B 109.8 . . ?
C9 C8 H8B 109.8 . . ?
H8A C8 H8B 108.2 . . ?
C13 C9 C8 109.03(13) . . ?
C13 C9 C10 109.27(12) . . ?
C8 C9 C10 109.51(12) . . ?
C13 C9 H9 109.7 . . ?
C8 C9 H9 109.7 . . ?
C10 C9 H9 109.7 . . ?
C9 C10 C11 110.16(12) . . ?
C9 C10 H10A 109.6 . . ?
C11 C10 H10A 109.6 . . ?
C9 C10 H10B 109.6 . . ?
C11 C10 H10B 109.6 . . ?
H10A C10 H10B 108.1 . . ?
C14 C11 C10 108.85(12) . . ?
C14 C11 C6 111.05(12) . . ?
C10 C11 C6 107.95(11) . . ?
C14 C11 H11 109.7 . . ?
C10 C11 H11 109.7 . . ?
C6 C11 H11 109.7 . . ?
C7 C12 C15 109.65(12) . . ?
C7 C12 H12A 109.7 . . ?
C15 C12 H12A 109.7 . . ?
C7 C12 H12B 109.7 . . ?
C15 C12 H12B 109.7 . . ?
H12A C12 H12B 108.2 . . ?
C9 C13 C15 109.76(12) . . ?
C9 C13 H13A 109.7 . . ?
C15 C13 H13A 109.7 . . ?
C9 C13 H13B 109.7 . . ?
C15 C13 H13B 109.7 . . ?
H13A C13 H13B 108.2 . . ?
C15 C14 C11 109.79(12) . . ?
C15 C14 H14A 109.7 . . ?
C11 C14 H14A 109.7 . . ?
C15 C14 H14B 109.7 . . ?
C11 C14 H14B 109.7 . . ?
H14A C14 H14B 108.2 . . ?
C14 C15 C13 109.19(13) . . ?
C14 C15 C12 109.41(12) . . ?
C13 C15 C12 109.74(12) . . ?
C14 C15 H15 109.5 . . ?
C13 C15 H15 109.5 . . ?
C12 C15 H15 109.5 . . ?
C20 C16 C17 107.02(12) . . ?
C20 C16 C21 125.99(13) . . ?
C17 C16 C21 126.63(13) . . ?
C20 C16 Ti1 73.93(8) . . ?
C17 C16 Ti1 72.02(8) . . ?
C21 C16 Ti1 114.19(9) . . ?
C18 C17 C16 108.83(13) . . ?
C18 C17 Ti1 74.38(8) . . ?
C16 C17 Ti1 72.78(8) . . ?
C18 C17 H17 125.6 . . ?
C16 C17 H17 125.6 . . ?
Ti1 C17 H17 119.1 . . ?
C17 C18 C19 107.52(13) . . ?
C17 C18 Ti1 71.30(8) . . ?
C19 C18 Ti1 71.86(8) . . ?
C17 C18 H18 126.2 . . ?
C19 C18 H18 126.2 . . ?
Ti1 C18 H18 122.3 . . ?
C20 C19 C18 107.99(13) . . ?
C20 C19 Ti1 73.56(8) . . ?
C18 C19 Ti1 73.53(8) . . ?
C20 C19 H19 126.0 . . ?
C18 C19 H19 126.0 . . ?
Ti1 C19 H19 118.8 . . ?
C16 C20 C19 108.54(13) . . ?
C16 C20 Ti1 71.70(8) . . ?
C19 C20 Ti1 71.94(8) . . ?
C16 C20 H20 125.7 . . ?
C19 C20 H20 125.7 . . ?
Ti1 C20 H20 122.3 . . ?
C16 C21 C22 110.25(12) . . ?
C16 C21 C26 110.29(11) . . ?
C22 C21 C26 106.34(11) . . ?
C16 C21 C31 104.24(11) . . ?
C22 C21 C31 114.52(12) . . ?
C26 C21 C31 111.24(11) . . ?
C23 C22 C27 107.87(12) . . ?
C23 C22 C21 111.63(12) . . ?
C27 C22 C21 109.66(12) . . ?
C23 C22 H22 109.2 . . ?
C27 C22 H22 109.2 . . ?
C21 C22 H22 109.2 . . ?
C24 C23 C22 110.11(12) . . ?
C24 C23 H23A 109.6 . . ?
C22 C23 H23A 109.6 . . ?
C24 C23 H23B 109.6 . . ?
C22 C23 H23B 109.6 . . ?
H23A C23 H23B 108.2 . . ?
C28 C24 C23 109.17(13) . . ?
C28 C24 C25 110.35(13) . . ?
C23 C24 C25 108.58(12) . . ?
C28 C24 H24 109.6 . . ?
C23 C24 H24 109.6 . . ?
C25 C24 H24 109.6 . . ?
C24 C25 C26 110.01(12) . . ?
C24 C25 H25A 109.7 . . ?
C26 C25 H25A 109.7 . . ?
C24 C25 H25B 109.7 . . ?
C26 C25 H25B 109.7 . . ?
H25A C25 H25B 108.2 . . ?
C25 C26 C29 107.87(12) . . ?
C25 C26 C21 111.10(12) . . ?
C29 C26 C21 110.37(12) . . ?
C25 C26 H26 109.2 . . ?
C29 C26 H26 109.2 . . ?
C21 C26 H26 109.2 . . ?
C30 C27 C22 110.39(13) . . ?
C30 C27 H27A 109.6 . . ?
C22 C27 H27A 109.6 . . ?
C30 C27 H27B 109.6 . . ?
C22 C27 H27B 109.6 . . ?
H27A C27 H27B 108.1 . . ?
C24 C28 C30 109.28(12) . . ?
C24 C28 H28A 109.8 . . ?
C30 C28 H28A 109.8 . . ?
C24 C28 H28B 109.8 . . ?
C30 C28 H28B 109.8 . . ?
H28A C28 H28B 108.3 . . ?
C30 C29 C26 110.16(12) . . ?
C30 C29 H29A 109.6 . . ?
C26 C29 H29A 109.6 . . ?
C30 C29 H29B 109.6 . . ?
C26 C29 H29B 109.6 . . ?
H29A C29 H29B 108.1 . . ?
C28 C30 C29 109.61(13) . . ?
C28 C30 C27 109.12(13) . . ?
C29 C30 C27 108.85(12) . . ?
C28 C30 H30 109.7 . . ?
C29 C30 H30 109.7 . . ?
C27 C30 H30 109.7 . . ?
N1 C31 C32 110.78(11) . . ?
N1 C31 C21 106.61(11) . . ?
C32 C31 C21 116.71(12) . . ?
N1 C31 H31 107.5 . . ?
C32 C31 H31 107.5 . . ?
C21 C31 H31 107.5 . . ?
C37 C32 C33 116.75(13) . . ?
C37 C32 C31 118.82(12) . . ?
C33 C32 C31 124.13(12) . . ?
O1 C33 C34 116.45(12) . . ?
O1 C33 C32 123.71(13) . . ?
C34 C33 C32 119.69(13) . . ?
C35 C34 C33 121.51(14) . . ?
C35 C34 H34 119.2 . . ?
C33 C34 H34 119.2 . . ?
C34 C35 C36 119.19(14) . . ?
C34 C35 H35 120.4 . . ?
C36 C35 H35 120.4 . . ?
C37 C36 C35 119.60(14) . . ?
C37 C36 H36 120.2 . . ?
C35 C36 H36 120.2 . . ?
C36 C37 C32 122.92(14) . . ?
C36 C37 H37 118.5 . . ?
C32 C37 H37 118.5 . . ?
N3 C38 N2 115.87(14) . . ?
N3 C38 S1 124.25(12) . . ?
N2 C38 S1 119.87(12) . . ?
N3 C39 H39A 109.5 . . ?
N3 C39 H39B 109.5 . . ?
H39A C39 H39B 109.5 . . ?
N3 C39 H39C 109.5 . . ?
H39A C39 H39C 109.5 . . ?
H39B C39 H39C 109.5 . . ?

loop_
_geom_bond_atom_site_label_1
_geom_bond_atom_site_label_2
_geom_bond_distance
_geom_bond_site_symmetry_2
_geom_bond_publ_flag
Ti1 O1 1.9152(10) . ?
Ti1 N1 2.0437(12) . ?
Ti1 C17 2.3555(14) . ?
Ti1 C16 2.3654(14) . ?
Ti1 C4 2.3669(15) . ?
Ti1 C19 2.3732(15) . ?
Ti1 C3 2.3897(14) . ?
Ti1 C5 2.3902(15) . ?
Ti1 C20 2.3941(15) . ?
Ti1 C18 2.3949(15) . ?
Ti1 C2 2.4099(14) . ?
Ti1 C1 2.4479(14) . ?
S1 C38 1.6934(16) . ?
O1 C33 1.3455(17) . ?
N1 N2 1.4100(17) . ?
N1 C31 1.4968(18) . ?
N2 C38 1.3458(19) . ?
N2 H2 0.86(2) . ?
N3 C38 1.330(2) . ?
N3 C39 1.455(2) . ?
N3 H3 0.89(2) . ?
C1 C2 1.418(2) . ?
C1 C5 1.422(2) . ?
C1 C6 1.508(2) . ?
C2 C3 1.411(2) . ?
C2 H2A 0.9500 . ?
C3 C4 1.407(2) . ?
C3 H3A 0.9500 . ?
C4 C5 1.412(2) . ?
C4 H4 0.9500 . ?
C5 H5 0.9500 . ?
C6 C11 1.5441(18) . ?
C6 C7 1.547(2) . ?
C6 H6 1.0000 . ?
C7 C8 1.534(2) . ?
C7 C12 1.536(2) . ?
C7 H7 1.0000 . ?
C8 C9 1.536(2) . ?
C8 H8A 0.9900 . ?
C8 H8B 0.9900 . ?
C9 C13 1.533(2) . ?
C9 C10 1.537(2) . ?
C9 H9 1.0000 . ?
C10 C11 1.539(2) . ?
C10 H10A 0.9900 . ?
C10 H10B 0.9900 . ?
C11 C14 1.5380(19) . ?
C11 H11 1.0000 . ?
C12 C15 1.539(2) . ?
C12 H12A 0.9900 . ?
C12 H12B 0.9900 . ?
C13 C15 1.534(2) . ?
C13 H13A 0.9900 . ?
C13 H13B 0.9900 . ?
C14 C15 1.527(2) . ?
C14 H14A 0.9900 . ?
C14 H14B 0.9900 . ?
C15 H15 1.0000 . ?
C16 C20 1.4067(19) . ?
C16 C17 1.427(2) . ?
C16 C21 1.5166(19) . ?
C17 C18 1.402(2) . ?
C17 H17 0.9500 . ?
C18 C19 1.419(2) . ?
C18 H18 0.9500 . ?
C19 C20 1.414(2) . ?
C19 H19 0.9500 . ?
C20 H20 0.9500 . ?
C21 C22 1.5567(19) . ?
C21 C26 1.5578(18) . ?
C21 C31 1.573(2) . ?
C22 C23 1.5403(19) . ?
C22 C27 1.541(2) . ?
C22 H22 1.0000 . ?
C23 C24 1.533(2) . ?
C23 H23A 0.9900 . ?
C23 H23B 0.9900 . ?
C24 C28 1.533(2) . ?
C24 C25 1.537(2) . ?
C24 H24 1.0000 . ?
C25 C26 1.541(2) . ?
C25 H25A 0.9900 . ?
C25 H25B 0.9900 . ?
C26 C29 1.542(2) . ?
C26 H26 1.0000 . ?
C27 C30 1.536(2) . ?
C27 H27A 0.9900 . ?
C27 H27B 0.9900 . ?
C28 C30 1.533(2) . ?
C28 H28A 0.9900 . ?
C28 H28B 0.9900 . ?
C29 C30 1.535(2) . ?
C29 H29A 0.9900 . ?
C29 H29B 0.9900 . ?
C30 H30 1.0000 . ?
C31 C32 1.5313(19) . ?
C31 H31 1.0000 . ?
C32 C37 1.403(2) . ?
C32 C33 1.415(2) . ?
C33 C34 1.406(2) . ?
C34 C35 1.382(2) . ?
C34 H34 0.9500 . ?
C35 C36 1.390(2) . ?
C35 H35 0.9500 . ?
C36 C37 1.380(2) . ?
C36 H36 0.9500 . ?
C37 H37 0.9500 . ?
C39 H39A 0.9800 . ?
C39 H39B 0.9800 . ?
C39 H39C 0.9800 . ?

loop_
_geom_torsion_atom_site_label_1
_geom_torsion_atom_site_label_2
_geom_torsion_atom_site_label_3
_geom_torsion_atom_site_label_4
_geom_torsion
_geom_torsion_site_symmetry_1
_geom_torsion_site_symmetry_2
_geom_torsion_site_symmetry_3
_geom_torsion_site_symmetry_4
_geom_torsion_publ_flag
C31 N1 N2 C38 98.66(15) . . . . ?
Ti1 N1 N2 C38 -130.19(12) . . . . ?
C5 C1 C2 C3 -1.90(16) . . . . ?
C6 C1 C2 C3 177.35(13) . . . . ?
Ti1 C1 C2 C3 -64.43(10) . . . . ?
C5 C1 C2 Ti1 62.53(10) . . . . ?
C6 C1 C2 Ti1 -118.22(14) . . . . ?
C1 C2 C3 C4 1.79(17) . . . . ?
Ti1 C2 C3 C4 -64.19(10) . . . . ?
C1 C2 C3 Ti1 65.98(10) . . . . ?
C2 C3 C4 C5 -0.95(17) . . . . ?
Ti1 C3 C4 C5 -66.31(10) . . . . ?
C2 C3 C4 Ti1 65.35(10) . . . . ?
C3 C4 C5 C1 -0.23(17) . . . . ?
Ti1 C4 C5 C1 -66.58(10) . . . . ?
C3 C4 C5 Ti1 66.34(10) . . . . ?
C2 C1 C5 C4 1.31(16) . . . . ?
C6 C1 C5 C4 -177.95(13) . . . . ?
Ti1 C1 C5 C4 64.42(10) . . . . ?
C2 C1 C5 Ti1 -63.11(10) . . . . ?
C6 C1 C5 Ti1 117.63(14) . . . . ?
C2 C1 C6 C11 -7.7(2) . . . . ?
C5 C1 C6 C11 171.41(13) . . . . ?
Ti1 C1 C6 C11 -99.20(13) . . . . ?
C2 C1 C6 C7 -131.45(14) . . . . ?
C5 C1 C6 C7 47.65(18) . . . . ?
Ti1 C1 C6 C7 137.04(10) . . . . ?
C1 C6 C7 C8 -171.78(11) . . . . ?
C11 C6 C7 C8 61.39(14) . . . . ?
C1 C6 C7 C12 68.22(15) . . . . ?
C11 C6 C7 C12 -58.60(15) . . . . ?
C12 C7 C8 C9 60.62(16) . . . . ?
C6 C7 C8 C9 -59.68(16) . . . . ?
C7 C8 C9 C13 -60.82(16) . . . . ?
C7 C8 C9 C10 58.69(16) . . . . ?
C13 C9 C10 C11 59.21(16) . . . . ?
C8 C9 C10 C11 -60.15(15) . . . . ?
C9 C10 C11 C14 -59.28(15) . . . . ?
C9 C10 C11 C6 61.35(15) . . . . ?
C1 C6 C11 C14 -67.21(16) . . . . ?
C7 C6 C11 C14 57.77(15) . . . . ?
C1 C6 C11 C10 173.54(12) . . . . ?
C7 C6 C11 C10 -61.48(14) . . . . ?
C8 C7 C12 C15 -59.49(16) . . . . ?
C6 C7 C12 C15 60.70(16) . . . . ?
C8 C9 C13 C15 60.12(16) . . . . ?
C10 C9 C13 C15 -59.53(16) . . . . ?
C10 C11 C14 C15 60.10(15) . . . . ?
C6 C11 C14 C15 -58.61(16) . . . . ?
C11 C14 C15 C13 -60.87(15) . . . . ?
C11 C14 C15 C12 59.26(15) . . . . ?
C9 C13 C15 C14 60.52(16) . . . . ?
C9 C13 C15 C12 -59.40(16) . . . . ?
C7 C12 C15 C14 -60.80(16) . . . . ?
C7 C12 C15 C13 58.99(16) . . . . ?
C20 C16 C17 C18 -0.02(16) . . . . ?
C21 C16 C17 C18 -173.39(13) . . . . ?
Ti1 C16 C17 C18 -66.21(10) . . . . ?
C20 C16 C17 Ti1 66.19(10) . . . . ?
C21 C16 C17 Ti1 -107.19(14) . . . . ?
C16 C17 C18 C19 2.00(17) . . . . ?
Ti1 C17 C18 C19 -63.16(10) . . . . ?
C16 C17 C18 Ti1 65.16(10) . . . . ?
C17 C18 C19 C20 -3.23(17) . . . . ?
Ti1 C18 C19 C20 -66.02(10) . . . . ?
C17 C18 C19 Ti1 62.80(10) . . . . ?
C17 C16 C20 C19 -2.00(16) . . . . ?
C21 C16 C20 C19 171.44(13) . . . . ?
Ti1 C16 C20 C19 62.91(10) . . . . ?
C17 C16 C20 Ti1 -64.90(10) . . . . ?
C21 C16 C20 Ti1 108.53(14) . . . . ?
C18 C19 C20 C16 3.25(17) . . . . ?
Ti1 C19 C20 C16 -62.75(10) . . . . ?
C18 C19 C20 Ti1 66.00(10) . . . . ?
C20 C16 C21 C22 45.97(19) . . . . ?
C17 C16 C21 C22 -141.86(14) . . . . ?
Ti1 C16 C21 C22 133.17(10) . . . . ?
C20 C16 C21 C26 163.12(14) . . . . ?
C17 C16 C21 C26 -24.7(2) . . . . ?
Ti1 C16 C21 C26 -109.68(11) . . . . ?
C20 C16 C21 C31 -77.39(17) . . . . ?
C17 C16 C21 C31 94.77(16) . . . . ?
Ti1 C16 C21 C31 9.81(13) . . . . ?
C16 C21 C22 C23 177.89(12) . . . . ?
C26 C21 C22 C23 58.32(15) . . . . ?
C31 C21 C22 C23 -64.95(15) . . . . ?
C16 C21 C22 C27 58.40(15) . . . . ?
C26 C21 C22 C27 -61.17(14) . . . . ?
C31 C21 C22 C27 175.56(11) . . . . ?
C27 C22 C23 C24 60.06(16) . . . . ?
C21 C22 C23 C24 -60.48(16) . . . . ?
C22 C23 C24 C28 -61.16(16) . . . . ?
C22 C23 C24 C25 59.19(16) . . . . ?
C28 C24 C25 C26 59.85(16) . . . . ?
C23 C24 C25 C26 -59.77(16) . . . . ?
C24 C25 C26 C29 -59.75(15) . . . . ?
C24 C25 C26 C21 61.35(16) . . . . ?
C16 C21 C26 C25 -178.19(12) . . . . ?
C22 C21 C26 C25 -58.64(15) . . . . ?
C31 C21 C26 C25 66.66(15) . . . . ?
C16 C21 C26 C29 -58.57(15) . . . . ?
C22 C21 C26 C29 60.97(14) . . . . ?
C31 C21 C26 C29 -173.73(11) . . . . ?
C23 C22 C27 C30 -59.81(15) . . . . ?
C21 C22 C27 C30 61.96(15) . . . . ?
C23 C24 C28 C30 60.55(16) . . . . ?
C25 C24 C28 C30 -58.71(17) . . . . ?
C25 C26 C29 C30 60.61(15) . . . . ?
C21 C26 C29 C30 -60.95(15) . . . . ?
C24 C28 C30 C29 59.01(17) . . . . ?
C24 C28 C30 C27 -60.10(17) . . . . ?
C26 C29 C30 C28 -60.96(15) . . . . ?
C26 C29 C30 C27 58.31(16) . . . . ?
C22 C27 C30 C28 60.48(16) . . . . ?
C22 C27 C30 C29 -59.10(16) . . . . ?
N2 N1 C31 C32 71.86(13) . . . . ?
Ti1 N1 C31 C32 -63.27(13) . . . . ?
N2 N1 C31 C21 -160.19(10) . . . . ?
Ti1 N1 C31 C21 64.67(11) . . . . ?
C16 C21 C31 N1 -42.44(13) . . . . ?
C22 C21 C31 N1 -162.99(11) . . . . ?
C26 C21 C31 N1 76.41(13) . . . . ?
C16 C21 C31 C32 81.93(14) . . . . ?
C22 C21 C31 C32 -38.62(16) . . . . ?
C26 C21 C31 C32 -159.22(11) . . . . ?
N1 C31 C32 C37 -139.72(13) . . . . ?
C21 C31 C32 C37 98.06(16) . . . . ?
N1 C31 C32 C33 33.75(19) . . . . ?
C21 C31 C32 C33 -88.47(17) . . . . ?
Ti1 O1 C33 C34 -174.79(10) . . . . ?
Ti1 O1 C33 C32 9.7(2) . . . . ?
C37 C32 C33 O1 169.69(13) . . . . ?
C31 C32 C33 O1 -3.9(2) . . . . ?
C37 C32 C33 C34 -5.7(2) . . . . ?
C31 C32 C33 C34 -179.30(13) . . . . ?
O1 C33 C34 C35 -174.51(14) . . . . ?
C32 C33 C34 C35 1.2(2) . . . . ?
C33 C34 C35 C36 2.9(2) . . . . ?
C34 C35 C36 C37 -2.2(2) . . . . ?
C35 C36 C37 C32 -2.6(2) . . . . ?
C33 C32 C37 C36 6.5(2) . . . . ?
C31 C32 C37 C36 -179.52(14) . . . . ?
C39 N3 C38 N2 -178.44(15) . . . . ?
C39 N3 C38 S1 2.5(2) . . . . ?
N1 N2 C38 N3 -4.0(2) . . . . ?
N1 N2 C38 S1 175.14(10) . . . . ?
